data_2201416
loop_
_publ_author_name
'Hamamci, Sevim'
'Yilmaz, Veysel T.'
'Th\"one, Carsten'

_publ_section_title
;
 <i>trans</i>-Diaquabis[2-(2-pyridyl)ethanol-\k^2^<i>N,O</i>]zinc(II)
 disaccharinate
;
_journal_issue 7
_journal_name_full 'Acta Crystallographica Section E'
_journal_page_first m369
_journal_page_last m371
_journal_paper_doi 10.1107/S1600536802010887
_journal_volume 58
_journal_year 2002
_chemical_formula_iupac '[Zn (C7 H11 N O2)2] (C7 H4 N O3 S)2'
_chemical_formula_moiety 'C14 H22 N2 O4 Zn, 2(C7 H4 N O3 S)'
_chemical_formula_sum 'C28 H30 N4 O10 S2 Zn'
_chemical_formula_weight 712.05
_chemical_name_systematic
;
trans-Diaquabis[2-(2-pyridyl)ethanol-\k^2^N,O]zinc(II) disaccharinate
;
_space_group_IT_number 14
_symmetry_cell_setting monoclinic
_symmetry_space_group_name_Hall '-P 2yn'
_symmetry_space_group_name_H-M 'P 1 21/n 1'
_atom_sites_solution_hydrogens geom
_atom_sites_solution_primary direct
_atom_sites_solution_secondary difmap
_audit_creation_method SHELXL-97
_cell_angle_alpha 90.00
_cell_angle_beta 100.833(3)
_cell_angle_gamma 90.00
_cell_formula_units_Z 2
_cell_length_a 8.8270(6)
_cell_length_b 8.7748(6)
_cell_length_c 19.1473(10)
_cell_measurement_reflns_used 6687
_cell_measurement_temperature 133(2)
_cell_measurement_theta_max 30.5
_cell_measurement_theta_min 2.35
_cell_volume 1456.63(16)
_computing_cell_refinement 'SAINT (Bruker, 1998)'
_computing_data_collection 'SMART (Bruker, 1998)'
_computing_data_reduction SAINT
_computing_molecular_graphics 'XP (Siemens, 1994)'
_computing_publication_material SHELXL97
_computing_structure_refinement 'SHELXL97 (Sheldrick, 1997)'
_computing_structure_solution 'SHELXS97 (Sheldrick, 1997)'
_diffrn_ambient_temperature 133(2)
_diffrn_detector_area_resol_mean 8.192
_diffrn_measured_fraction_theta_full 0.999
_diffrn_measured_fraction_theta_max 0.999
_diffrn_measurement_device_type 'Bruker SMART 1000CCD'
_diffrn_measurement_method '\w and \f'
_diffrn_radiation_monochromator graphite
_diffrn_radiation_source 'fine-focus sealed tube'
_diffrn_radiation_type MoK\a
_diffrn_radiation_wavelength 0.71073
_diffrn_reflns_av_R_equivalents 0.0230
_diffrn_reflns_av_sigmaI/netI 0.0123
_diffrn_reflns_limit_h_max 12
_diffrn_reflns_limit_h_min -12
_diffrn_reflns_limit_k_max 12
_diffrn_reflns_limit_k_min -12
_diffrn_reflns_limit_l_max 26
_diffrn_reflns_limit_l_min -26
_diffrn_reflns_number 28712
_diffrn_reflns_theta_full 30.00
_diffrn_reflns_theta_max 30.03
_diffrn_reflns_theta_min 2.17
_diffrn_standards_decay_% 0
_diffrn_standards_interval_count 0
_diffrn_standards_number 0
_exptl_absorpt_coefficient_mu 1.053
_exptl_absorpt_correction_T_max 0.692
_exptl_absorpt_correction_T_min 0.583
_exptl_absorpt_correction_type multi-scan
_exptl_absorpt_process_details '(SADABS; Bruker, 1998)'
_exptl_crystal_colour colourless
_exptl_crystal_density_diffrn 1.623
_exptl_crystal_density_method 'not measured'
_exptl_crystal_description prism
_exptl_crystal_F_000 736
_exptl_crystal_size_max 0.50
_exptl_crystal_size_mid 0.40
_exptl_crystal_size_min 0.35
_refine_diff_density_max 0.480
_refine_diff_density_min -0.289
_refine_ls_extinction_method none
_refine_ls_goodness_of_fit_ref 1.040
_refine_ls_hydrogen_treatment mixed
_refine_ls_matrix_type full
_refine_ls_number_parameters 217
_refine_ls_number_reflns 4267
_refine_ls_number_restraints 0
_refine_ls_restrained_S_all 1.040
_refine_ls_R_factor_all 0.0255
_refine_ls_R_factor_gt 0.0238
_refine_ls_shift/su_max 0.001
_refine_ls_shift/su_mean 0.000
_refine_ls_structure_factor_coef Fsqd
_refine_ls_weighting_details 'calc w = 1/[\s^2^(Fo^2^)+(0.0439P)^2^+0.4412P] where P = (Fo^2^+2Fc^2^)/3'
_refine_ls_weighting_scheme calc
_refine_ls_wR_factor_gt 0.0678
_refine_ls_wR_factor_ref 0.0688
_reflns_number_gt 3997
_reflns_number_total 4267
_reflns_threshold_expression I>2\s(I)
_cod_data_source_file cm6009.cif
_cod_data_source_block I
_cod_original_sg_symbol_H-M 'P 21/n'
_cod_database_code 2201416
_cod_database_fobs_code 2201416

loop_
_symmetry_equiv_pos_as_xyz
'x, y, z'
'-x+1/2, y+1/2, -z+1/2'
'-x, -y, -z'
'x-1/2, -y-1/2, z-1/2'

loop_
_atom_site_label
_atom_site_fract_x
_atom_site_fract_y
_atom_site_fract_z
_atom_site_U_iso_or_equiv
_atom_site_adp_type
_atom_site_calc_flag
_atom_site_refinement_flags
_atom_site_occupancy
_atom_site_disorder_assembly
_atom_site_disorder_group
_atom_site_type_symbol
C11 0.34348(13) 0.00586(12) 0.31505(6) 0.0183(2) Uani d . 1 . . C
H11 0.2649 -0.0346 0.2791 0.022 Uiso calc R 1 . . H
C12 0.36602(14) 0.16249(13) 0.32376(6) 0.0212(2) Uani d . 1 . . C
H12 0.3011 0.2304 0.2931 0.025 Uiso calc R 1 . . H
C13 0.48155(14) 0.22178(13) 0.37644(7) 0.0224(2) Uani d . 1 . . C
H13 0.4940 0.3290 0.3811 0.027 Uiso calc R 1 . . H
C14 0.57929(13) 0.12521(13) 0.42247(6) 0.0204(2) Uani d . 1 . . C
H14 0.6588 0.1651 0.4582 0.025 Uiso calc R 1 . . H
C15 0.55653(12) -0.03076(12) 0.41431(6) 0.01605(19) Uani d . 1 . . C
C16 0.44128(12) -0.08798(12) 0.36140(5) 0.01508(18) Uani d . 1 . . C
C21 0.64332(12) -0.15702(12) 0.45727(5) 0.01621(19) Uani d . 1 . . C
O21 0.74972(9) -0.13168(10) 0.50833(4) 0.02115(16) Uani d . 1 . . O
N1 0.59298(11) -0.29720(10) 0.43442(5) 0.01810(18) Uani d . 1 . . N
S1 0.45256(3) -0.28843(3) 0.367118(13) 0.01531(6) Uani d . 1 . . S
O1 0.49442(11) -0.35141(10) 0.30374(4) 0.02411(17) Uani d . 1 . . O
O2 0.31301(10) -0.35246(10) 0.38457(5) 0.02345(17) Uani d . 1 . . O
Zn1 0.5000 0.0000 0.0000 0.01274(6) Uani d S 1 . . Zn
O4 0.74133(9) -0.05092(9) 0.01568(4) 0.01741(15) Uani d . 1 . . O
H41 0.770(2) -0.080(2) -0.0212(10) 0.034(4) Uiso d . 1 . . H
H42 0.795(2) 0.026(2) 0.0283(10) 0.033(5) Uiso d . 1 . . H
N2 0.52929(10) 0.15812(10) 0.08444(4) 0.01406(16) Uani d . 1 . . N
C31 0.48669(12) 0.30354(12) 0.06918(6) 0.01687(19) Uani d . 1 . . C
H31 0.4457 0.3294 0.0212 0.020 Uiso calc R 1 . . H
C32 0.49984(13) 0.41704(13) 0.12018(6) 0.0213(2) Uani d . 1 . . C
H32 0.4679 0.5183 0.1075 0.026 Uiso calc R 1 . . H
C33 0.56068(14) 0.37954(14) 0.19011(6) 0.0228(2) Uani d . 1 . . C
H33 0.5731 0.4552 0.2262 0.027 Uiso calc R 1 . . H
C34 0.60302(13) 0.22987(13) 0.20644(6) 0.0197(2) Uani d . 1 . . C
H34 0.6450 0.2021 0.2541 0.024 Uiso calc R 1 . . H
C35 0.58406(12) 0.12024(12) 0.15302(5) 0.01534(18) Uani d . 1 . . C
C36 0.61561(13) -0.04526(13) 0.17048(6) 0.01827(19) Uani d . 1 . . C
H36A 0.6485 -0.0563 0.2226 0.022 Uiso calc R 1 . . H
H36B 0.7017 -0.0800 0.1479 0.022 Uiso calc R 1 . . H
C37 0.47581(13) -0.14697(13) 0.14553(5) 0.0189(2) Uani d . 1 . . C
H37A 0.4878 -0.2442 0.1722 0.023 Uiso calc R 1 . . H
H37B 0.3811 -0.0959 0.1543 0.023 Uiso calc R 1 . . H
O3 0.46346(10) -0.17624(9) 0.07100(4) 0.01736(15) Uani d . 1 . . O
H3 0.385(2) -0.230(2) 0.0552(10) 0.039(5) Uiso d . 1 . . H

loop_
_atom_site_aniso_label
_atom_site_aniso_U_11
_atom_site_aniso_U_22
_atom_site_aniso_U_33
_atom_site_aniso_U_12
_atom_site_aniso_U_13
_atom_site_aniso_U_23
C11 0.0159(5) 0.0212(5) 0.0172(5) 0.0021(4) 0.0019(4) 0.0023(3)
C12 0.0207(5) 0.0204(5) 0.0226(5) 0.0049(4) 0.0044(4) 0.0054(4)
C13 0.0236(5) 0.0153(5) 0.0285(6) 0.0009(4) 0.0056(4) 0.0008(4)
C14 0.0190(5) 0.0178(5) 0.0237(5) 0.0005(4) 0.0021(4) -0.0016(4)
C15 0.0141(4) 0.0167(4) 0.0174(5) 0.0019(4) 0.0030(4) 0.0005(4)
C16 0.0142(4) 0.0155(4) 0.0159(4) 0.0013(3) 0.0035(3) 0.0010(3)
C21 0.0142(4) 0.0187(5) 0.0157(4) 0.0037(4) 0.0028(3) 0.0001(4)
O21 0.0178(4) 0.0244(4) 0.0191(4) 0.0042(3) -0.0021(3) -0.0014(3)
N1 0.0174(4) 0.0168(4) 0.0186(4) 0.0035(3) -0.0003(3) 0.0018(3)
S1 0.01516(12) 0.01458(12) 0.01589(12) 0.00073(8) 0.00212(9) 0.00030(8)
O1 0.0291(4) 0.0235(4) 0.0199(4) 0.0035(3) 0.0048(3) -0.0051(3)
O2 0.0189(4) 0.0238(4) 0.0275(4) -0.0038(3) 0.0037(3) 0.0053(3)
Zn1 0.01377(9) 0.01217(9) 0.01185(9) -0.00024(5) 0.00127(6) -0.00088(5)
O4 0.0151(3) 0.0166(4) 0.0200(4) -0.0010(3) 0.0020(3) -0.0029(3)
N2 0.0127(4) 0.0150(4) 0.0142(4) -0.0005(3) 0.0017(3) -0.0015(3)
C31 0.0154(4) 0.0161(4) 0.0187(5) 0.0004(3) 0.0020(4) -0.0016(4)
C32 0.0212(5) 0.0169(5) 0.0253(5) 0.0021(4) 0.0026(4) -0.0051(4)
C33 0.0221(5) 0.0222(5) 0.0232(5) 0.0007(4) 0.0017(4) -0.0097(4)
C34 0.0184(5) 0.0244(5) 0.0153(5) 0.0004(4) 0.0009(4) -0.0049(4)
C35 0.0125(4) 0.0181(4) 0.0149(4) -0.0007(3) 0.0014(3) -0.0018(3)
C36 0.0197(5) 0.0187(5) 0.0147(4) 0.0012(4) -0.0012(4) -0.0001(4)
C37 0.0244(5) 0.0182(5) 0.0143(4) -0.0034(4) 0.0037(4) 0.0009(4)
O3 0.0200(4) 0.0173(3) 0.0139(3) -0.0044(3) 0.0011(3) -0.0002(3)

loop_
_atom_type_symbol
_atom_type_description
_atom_type_scat_dispersion_real
_atom_type_scat_dispersion_imag
_atom_type_scat_source
C C 0.0033 0.0016 'International Tables Vol C Tables 4.2.6.8 and 6.1.1.4'
H H 0.0000 0.0000 'International Tables Vol C Tables 4.2.6.8 and 6.1.1.4'
N N 0.0061 0.0033 'International Tables Vol C Tables 4.2.6.8 and 6.1.1.4'
O O 0.0106 0.0060 'International Tables Vol C Tables 4.2.6.8 and 6.1.1.4'
S S 0.1246 0.1234 'International Tables Vol C Tables 4.2.6.8 and 6.1.1.4'
Zn Zn 0.2839 1.4301 'International Tables Vol C Tables 4.2.6.8 and 6.1.1.4'

loop_
_geom_angle_atom_site_label_1
_geom_angle_atom_site_label_2
_geom_angle_atom_site_label_3
_geom_angle_site_symmetry_1
_geom_angle_site_symmetry_3
_geom_angle
_geom_angle_publ_flag
C16 C11 C12 . . 116.81(10) ?
C13 C12 C11 . . 121.55(10) ?
C12 C13 C14 . . 120.75(11) ?
C15 C14 C13 . . 117.89(10) ?
C16 C15 C14 . . 120.65(10) ?
C16 C15 C21 . . 111.20(9) ?
C14 C15 C21 . . 128.16(10) ?
C11 C16 C15 . . 122.35(10) ?
C11 C16 S1 . . 130.76(8) ?
C15 C16 S1 . . 106.88(7) ?
O21 C21 N1 . . 124.85(10) ?
O21 C21 C15 . . 122.13(10) ?
N1 C21 C15 . . 113.02(9) ?
C21 N1 S1 . . 111.80(7) ?
O1 S1 O2 . . 114.11(5) ?
O1 S1 N1 . . 111.95(5) ?
O2 S1 N1 . . 110.86(5) ?
O1 S1 C16 . . 110.49(5) ?
O2 S1 C16 . . 111.13(5) ?
N1 S1 C16 . . 97.07(5) ?
N2 Zn1 N2 3_655 . 180.00(3) ?
N2 Zn1 O3 3_655 . 90.01(3) ?
N2 Zn1 O3 . . 89.99(3) yes
N2 Zn1 O3 3_655 3_655 89.99(3) ?
N2 Zn1 O3 . 3_655 90.01(3) ?
O3 Zn1 O3 . 3_655 180.00(4) ?
N2 Zn1 O4 3_655 . 86.89(3) ?
N2 Zn1 O4 . . 93.11(3) yes
O3 Zn1 O4 . . 91.44(3) yes
O3 Zn1 O4 3_655 . 88.56(3) ?
N2 Zn1 O4 3_655 3_655 93.11(3) ?
N2 Zn1 O4 . 3_655 86.89(3) yes
O3 Zn1 O4 . 3_655 88.56(3) ?
O3 Zn1 O4 3_655 3_655 91.44(3) yes
O4 Zn1 O4 . 3_655 180.0 ?
C31 N2 C35 . . 118.54(9) ?
C31 N2 Zn1 . . 117.90(7) ?
C35 N2 Zn1 . . 123.53(7) ?
N2 C31 C32 . . 123.06(10) ?
C31 C32 C33 . . 118.48(10) ?
C34 C33 C32 . . 118.85(10) ?
C33 C34 C35 . . 119.97(10) ?
N2 C35 C34 . . 121.03(10) ?
N2 C35 C36 . . 118.05(9) ?
C34 C35 C36 . . 120.83(9) ?
C35 C36 C37 . . 112.97(9) ?
O3 C37 C36 . . 108.80(9) ?
C37 O3 Zn1 . . 120.96(6) ?
C16 C11 H11 . . 121.6 ?
C12 C11 H11 . . 121.6 ?
C13 C12 H12 . . 119.2 ?
C11 C12 H12 . . 119.2 ?
C12 C13 H13 . . 119.6 ?
C14 C13 H13 . . 119.6 ?
C15 C14 H14 . . 121.1 ?
C13 C14 H14 . . 121.1 ?
Zn1 O4 H41 . . 113.6(12) ?
Zn1 O4 H42 . . 111.8(13) ?
H41 O4 H42 . . 103.8(18) ?
N2 C31 H31 . . 118.5 ?
C32 C31 H31 . . 118.5 ?
C31 C32 H32 . . 120.8 ?
C33 C32 H32 . . 120.8 ?
C34 C33 H33 . . 120.6 ?
C32 C33 H33 . . 120.6 ?
C33 C34 H34 . . 120.0 ?
C35 C34 H34 . . 120.0 ?
C35 C36 H36A . . 109.0 ?
C37 C36 H36A . . 109.0 ?
C35 C36 H36B . . 109.0 ?
C37 C36 H36B . . 109.0 ?
H36A C36 H36B . . 107.8 ?
O3 C37 H37A . . 109.9 ?
C36 C37 H37A . . 109.9 ?
O3 C37 H37B . . 109.9 ?
C36 C37 H37B . . 109.9 ?
H37A C37 H37B . . 108.3 ?
C37 O3 H3 . . 111.1(13) ?
Zn1 O3 H3 . . 112.8(13) ?

loop_
_geom_bond_atom_site_label_1
_geom_bond_atom_site_label_2
_geom_bond_site_symmetry_2
_geom_bond_distance
_geom_bond_publ_flag
C11 C16 . 1.3867(14) ?
C11 C12 . 1.3943(15) ?
C12 C13 . 1.3934(17) ?
C13 C14 . 1.3976(16) ?
C14 C15 . 1.3878(15) ?
C15 C16 . 1.3878(14) ?
C15 C21 . 1.5014(14) ?
C16 S1 . 1.7639(11) ?
C21 O21 . 1.2418(13) ?
C21 N1 . 1.3524(14) ?
N1 S1 . 1.6133(9) ?
S1 O1 . 1.4434(8) ?
S1 O2 . 1.4490(9) ?
Zn1 N2 . 2.1093(9) yes
Zn1 O3 . 2.1233(8) yes
Zn1 O4 . 2.1417(8) yes
N2 C31 . 1.3468(13) ?
N2 C35 . 1.3527(13) ?
C31 C32 . 1.3843(15) ?
C32 C33 . 1.3854(17) ?
C33 C34 . 1.3851(17) ?
C34 C35 . 1.3911(14) ?
C35 C36 . 1.5044(15) ?
C36 C37 . 1.5251(15) ?
C37 O3 . 1.4338(12) ?
C11 H11 . 0.9500 ?
C12 H12 . 0.9500 ?
C13 H13 . 0.9500 ?
C14 H14 . 0.9500 ?
O4 H41 . 0.835(19) ?
O4 H42 . 0.83(2) ?
C31 H31 . 0.9500 ?
C32 H32 . 0.9500 ?
C33 H33 . 0.9500 ?
C34 H34 . 0.9500 ?
C36 H36A . 0.9900 ?
C36 H36B . 0.9900 ?
C37 H37A . 0.9900 ?
C37 H37B . 0.9900 ?
O3 H3 . 0.84(2) ?

loop_
_geom_hbond_atom_site_label_D
_geom_hbond_atom_site_label_H
_geom_hbond_atom_site_label_A
_geom_hbond_site_symmetry_A
_geom_hbond_distance_DH
_geom_hbond_distance_HA
_geom_hbond_distance_DA
_geom_hbond_angle_DHA
O4 H41 O2 4_655 0.835(19) 2.002(19) 2.8317(12) 173(2)
O4 H42 N1 2_655 0.83(2) 1.90(2) 2.7355(12) 174(2)
O3 H3 O21 4 0.84(2) 1.82(2) 2.6437(11) 165(2)

loop_
_geom_torsion_atom_site_label_1
_geom_torsion_atom_site_label_2
_geom_torsion_atom_site_label_3
_geom_torsion_atom_site_label_4
_geom_torsion_site_symmetry_1
_geom_torsion
C16 C11 C12 C13 . 0.14(18)
C11 C12 C13 C14 . 0.08(19)
C12 C13 C14 C15 . -0.53(18)
C13 C14 C15 C16 . 0.77(17)
C13 C14 C15 C21 . -178.92(11)
C12 C11 C16 C15 . 0.10(17)
C12 C11 C16 S1 . -178.91(9)
C14 C15 C16 C11 . -0.57(17)
C21 C15 C16 C11 . 179.16(10)
C14 C15 C16 S1 . 178.65(9)
C21 C15 C16 S1 . -1.62(11)
C16 C15 C21 O21 . -178.64(10)
C14 C15 C21 O21 . 1.07(18)
C16 C15 C21 N1 . 1.25(13)
C14 C15 C21 N1 . -179.04(11)
O21 C21 N1 S1 . 179.72(9)
C15 C21 N1 S1 . -0.17(12)
C21 N1 S1 O1 . 114.78(8)
C21 N1 S1 O2 . -116.55(8)
C21 N1 S1 C16 . -0.70(9)
C11 C16 S1 O1 . 63.88(12)
C15 C16 S1 O1 . -115.25(8)
C11 C16 S1 O2 . -63.84(12)
C15 C16 S1 O2 . 117.03(8)
C11 C16 S1 N1 . -179.48(11)
C15 C16 S1 N1 . 1.39(8)
O3 Zn1 N2 C31 . -149.22(8)
O3 Zn1 N2 C31 3_655 30.78(8)
O4 Zn1 N2 C31 . 119.34(8)
O4 Zn1 N2 C31 3_655 -60.66(8)
O3 Zn1 N2 C35 . 28.76(8)
O3 Zn1 N2 C35 3_655 -151.24(8)
O4 Zn1 N2 C35 . -62.68(8)
O4 Zn1 N2 C35 3_655 117.32(8)
C35 N2 C31 C32 . 1.63(16)
Zn1 N2 C31 C32 . 179.71(8)
N2 C31 C32 C33 . 0.48(17)
C31 C32 C33 C34 . -1.25(17)
C32 C33 C34 C35 . -0.03(17)
C31 N2 C35 C34 . -2.95(15)
Zn1 N2 C35 C34 . 179.09(8)
C31 N2 C35 C36 . 173.72(9)
Zn1 N2 C35 C36 . -4.25(13)
C33 C34 C35 N2 . 2.19(17)
C33 C34 C35 C36 . -174.38(10)
N2 C35 C36 C37 . -55.15(13)
C34 C35 C36 C37 . 121.52(11)
C35 C36 C37 O3 . 80.07(11)
C36 C37 O3 Zn1 . -42.05(11)
N2 Zn1 O3 C37 3_655 176.71(8)
N2 Zn1 O3 C37 . -3.29(8)
O4 Zn1 O3 C37 . 89.82(8)
O4 Zn1 O3 C37 3_655 -90.18(8)
